data_7032581
loop_
_publ_author_name
'Hawes, Chris S.'
'Kruger, Paul E.'

_publ_section_title
;
 Discrete and polymeric Cu(ii) complexes featuring substituted indazole
 ligands: their synthesis and structural chemistry.
;
_journal_issue 43
_journal_name_full 'Dalton transactions (Cambridge, England : 2003)'
_journal_page_first 16450
_journal_page_last 16458
_journal_paper_doi 10.1039/c4dt02428a
_journal_volume 43
_journal_year 2014
_chemical_formula_moiety 'C8 H6 N2 O2, 0.5(H2 O)'
_chemical_formula_sum 'C8 H7 N2 O2.5'
_chemical_formula_weight 171.15
_chemical_name_systematic
;
 ? 
;
_space_group_crystal_system triclinic
_space_group_IT_number 2
_space_group_name_Hall '-P 1'
_space_group_name_H-M_alt 'P -1'
_symmetry_space_group_name_Hall '-P 1'
_symmetry_space_group_name_H-M 'P -1'
_atom_sites_solution_hydrogens geom
_atom_sites_solution_primary direct
_atom_sites_solution_secondary difmap
_audit_creation_date 2014-04-25
_audit_creation_method
;
Olex2 1.2
(compiled 2014.03.20 svn.r2914 for OlexSys, GUI svn.r4816)
;
_cell_angle_alpha 81.698(8)
_cell_angle_beta 83.854(10)
_cell_angle_gamma 78.805(9)
_cell_formula_units_Z 4
_cell_length_a 4.9524(7)
_cell_length_b 10.9756(9)
_cell_length_c 14.6313(15)
_cell_measurement_reflns_used 1949
_cell_measurement_temperature 120.01(10)
_cell_measurement_theta_max 74.1487
_cell_measurement_theta_min 3.0600
_cell_volume 769.42(15)
_computing_cell_refinement
;
CrysAlisPro, Agilent Technologies,
Version 1.171.35.19 (release 27-10-2011 CrysAlis171 .NET)
(compiled Oct 27 2011,15:02:11)
;
_computing_data_collection
;
CrysAlisPro, Agilent Technologies,
Version 1.171.35.19 (release 27-10-2011 CrysAlis171 .NET)
(compiled Oct 27 2011,15:02:11)
;
_computing_data_reduction
;
CrysAlisPro, Agilent Technologies,
Version 1.171.35.19 (release 27-10-2011 CrysAlis171 .NET)
(compiled Oct 27 2011,15:02:11)
;
_computing_molecular_graphics 'Olex2 (Dolomanov et al., 2009)'
_computing_publication_material 'Olex2 (Dolomanov et al., 2009)'
_computing_structure_refinement 'XL (Sheldrick, 2008)'
_computing_structure_solution 'XS (Sheldrick, 2008)'
_diffrn_ambient_temperature 120.01(10)
_diffrn_detector_area_resol_mean 10.6501
_diffrn_measured_fraction_theta_full 0.996
_diffrn_measured_fraction_theta_max 0.945
_diffrn_measurement_details
;
  1 omega  -48.00   36.00   1.0000    9.0000
omega____ theta____ kappa____ phi______ frames
    -      -39.6873   37.0000   30.0000 84

  2 omega  -63.00  -10.00   1.0000    9.0000
omega____ theta____ kappa____ phi______ frames
    -      -39.6873  -57.0000   90.0000 53

  3 omega  -51.00   39.00   1.0000    9.0000
omega____ theta____ kappa____ phi______ frames
    -      -39.6873   77.0000 -150.0000 90

  4 omega -112.00  -75.00   1.0000    9.0000
omega____ theta____ kappa____ phi______ frames
    -      -39.6873  -57.0000   90.0000 37

  5 omega  -33.00   16.00   1.0000    9.0000
omega____ theta____ kappa____ phi______ frames
    -      -39.6873   37.0000  -30.0000 49

  6 omega   69.00   96.00   1.0000    9.0000
omega____ theta____ kappa____ phi______ frames
    -       39.6873 -125.0000 -120.0000 27

  7 omega   23.00   53.00   1.0000    9.0000
omega____ theta____ kappa____ phi______ frames
    -       39.6873  -99.0000   60.0000 30

  8 omega   61.00  109.00   1.0000   30.0000
omega____ theta____ kappa____ phi______ frames
    -      107.7491  -94.0000  120.0000 48

  9 omega   32.00  108.00   1.0000   30.0000
omega____ theta____ kappa____ phi______ frames
    -      107.7491  -94.0000   30.0000 76

 10 omega   94.00  178.00   1.0000   30.0000
omega____ theta____ kappa____ phi______ frames
    -      107.7491  125.0000   90.0000 84

 11 omega   82.00  137.00   1.0000   30.0000
omega____ theta____ kappa____ phi______ frames
    -      107.7491  -61.0000   90.0000 55

 12 omega   68.00   97.00   1.0000   30.0000
omega____ theta____ kappa____ phi______ frames
    -      107.7491  -45.0000    0.0000 29

 13 omega   96.00  127.00   1.0000   30.0000
omega____ theta____ kappa____ phi______ frames
    -      107.7491  125.0000  -30.0000 31

 14 omega   37.00   90.00   1.0000   30.0000
omega____ theta____ kappa____ phi______ frames
    -      107.7491  -30.0000  -30.0000 53

 15 omega   96.00  158.00   1.0000   30.0000
omega____ theta____ kappa____ phi______ frames
    -      107.7491  125.0000   60.0000 62

 16 omega   95.00  178.00   1.0000   30.0000
omega____ theta____ kappa____ phi______ frames
    -      107.7491   31.0000 -108.0000 83

 17 omega   34.00   60.00   1.0000   30.0000
omega____ theta____ kappa____ phi______ frames
    -      107.7491  -61.0000   90.0000 26

 18 omega   78.00  162.00   1.0000   30.0000
omega____ theta____ kappa____ phi______ frames
    -      107.7491   61.0000  150.0000 84

 19 omega   38.00  121.00   1.0000   30.0000
omega____ theta____ kappa____ phi______ frames
    -      107.7491 -125.0000  -60.0000 83
;
_diffrn_measurement_device_type 'SuperNova, Dual, Cu at zero, Atlas'
_diffrn_measurement_method '\w scans'
_diffrn_orient_matrix_UB_11 -0.2631877000
_diffrn_orient_matrix_UB_12 -0.0126124000
_diffrn_orient_matrix_UB_13 -0.0425061000
_diffrn_orient_matrix_UB_21 -0.0979978000
_diffrn_orient_matrix_UB_22 0.1428379000
_diffrn_orient_matrix_UB_23 -0.0066974000
_diffrn_orient_matrix_UB_31 0.1495177000
_diffrn_orient_matrix_UB_32 0.0156710000
_diffrn_orient_matrix_UB_33 -0.0977062000
_diffrn_radiation_monochromator mirror
_diffrn_radiation_type CuK\a
_diffrn_radiation_wavelength 1.54184
_diffrn_reflns_av_R_equivalents 0.0262
_diffrn_reflns_av_unetI/netI 0.0421
_diffrn_reflns_limit_h_max 6
_diffrn_reflns_limit_h_min -5
_diffrn_reflns_limit_k_max 13
_diffrn_reflns_limit_k_min -13
_diffrn_reflns_limit_l_max 11
_diffrn_reflns_limit_l_min -17
_diffrn_reflns_number 4768
_diffrn_reflns_theta_full 67.50
_diffrn_reflns_theta_max 74.32
_diffrn_reflns_theta_min 3.06
_diffrn_source 'SuperNova (Cu) X-ray Source'
_exptl_absorpt_coefficient_mu 0.951
_exptl_absorpt_correction_T_max 1.00000
_exptl_absorpt_correction_T_min 0.75241
_exptl_absorpt_correction_type multi-scan
_exptl_absorpt_process_details
;
CrysAlisPro, Agilent Technologies,
Version 1.171.35.19 (release 27-10-2011 CrysAlis171 .NET)
(compiled Oct 27 2011,15:02:11)
Empirical absorption correction using spherical harmonics,
 implemented in SCALE3 ABSPACK scaling algorithm.
;
_exptl_crystal_colour colourless
_exptl_crystal_density_diffrn 1.478
_exptl_crystal_density_method 'not measured'
_exptl_crystal_description rod
_exptl_crystal_F_000 356
_exptl_crystal_size_max 0.28
_exptl_crystal_size_mid 0.07
_exptl_crystal_size_min 0.04
_refine_diff_density_max 0.216
_refine_diff_density_min -0.242
_refine_diff_density_rms 0.051
_refine_ls_extinction_method none
_refine_ls_goodness_of_fit_ref 1.038
_refine_ls_hydrogen_treatment mixed
_refine_ls_matrix_type full
_refine_ls_number_parameters 244
_refine_ls_number_reflns 2964
_refine_ls_number_restraints 6
_refine_ls_restrained_S_all 1.039
_refine_ls_R_factor_all 0.0524
_refine_ls_R_factor_gt 0.0428
_refine_ls_shift/su_max 0.001
_refine_ls_shift/su_mean 0.000
_refine_ls_structure_factor_coef Fsqd
_refine_ls_weighting_details 'calc w=1/[\s^2^(Fo^2^)+(0.0595P)^2^+0.1198P] where P=(Fo^2^+2Fc^2^)/3'
_refine_ls_weighting_scheme calc
_refine_ls_wR_factor_gt 0.1079
_refine_ls_wR_factor_ref 0.1158
_reflns_number_gt 2479
_reflns_number_total 2964
_reflns_threshold_expression >2sigma(I)
_cod_data_source_file c4dt02428a2.cif
_cod_data_source_block L4
_cod_depositor_comments
;
Adding full bibliography for 7032579--7032585.cif.

2017-03-01
Z value and formula fixed to values more according to usual
chemical conventions.                 miguel
;
_cod_original_cell_volume 769.43(15)
_cod_original_formula_sum 'C16 H14 N4 O5'
_cod_original_formula_weight 342.31
_cod_original_formula_moiety '2(C8 H6 N2 O2), H2 O'
_cod_original_formula_units_Z 2
_cod_database_code 7032581
_reflns_odcompleteness_completeness 99.63
_reflns_odcompleteness_iscentric 1
_reflns_odcompleteness_theta 66.97
_olex2_refinement_description
;
1. Fixed Uiso
 At 1.2 times of:
  All C(H) groups, All N(H) groups
 At 1.5 times of:
  All O(H) groups, All O(H,H) groups
2. Restrained distances
 N1-H1
 0.88 with sigma of 0.02
 N13-H13
 0.88 with sigma of 0.02
 O11-H11
 0.84 with sigma of 0.02
 O25-H25B
 0.84 with sigma of 0.02
 O25-H25A
 0.84 with sigma of 0.02
 O23-H23
 0.84 with sigma of 0.02
3.a Aromatic/amide H refined with riding coordinates:
 C3(H3), C5(H5), C6(H6), C7(H7), C15(H15), C17(H17), C18(H18), C19(H19)
;

loop_
_space_group_symop_id
_space_group_symop_operation_xyz
1 'x, y, z'
2 '-x, -y, -z'

loop_
_atom_site_label
_atom_site_type_symbol
_atom_site_fract_x
_atom_site_fract_y
_atom_site_fract_z
_atom_site_U_iso_or_equiv
_atom_site_adp_type
_atom_site_occupancy
_atom_site_calc_flag
_atom_site_refinement_flags_posn
N1 N 0.2098(3) 0.45224(13) -0.10805(10) 0.0234(3) Uani 1 d D
H1 H 0.320(4) 0.4924(19) -0.0850(15) 0.028 Uiso 1 d DR
N2 N 0.1232(3) 0.49248(13) -0.19463(9) 0.0251(3) Uani 1 d .
C3 C -0.0430(4) 0.41810(16) -0.20935(12) 0.0262(4) Uani 1 d .
H3 H -0.1346 0.4255 -0.2642 0.031 Uiso 1 calc R
C4 C -0.0661(3) 0.32523(15) -0.13175(12) 0.0246(4) Uani 1 d .
C5 C -0.2061(4) 0.22362(16) -0.10882(12) 0.0265(4) Uani 1 d .
H5 H -0.3194 0.2042 -0.1511 0.032 Uiso 1 calc R
C6 C -0.1747(4) 0.15276(15) -0.02332(13) 0.0282(4) Uani 1 d .
H6 H -0.2675 0.0837 -0.0070 0.034 Uiso 1 calc R
C7 C -0.0083(4) 0.18081(15) 0.03995(12) 0.0253(3) Uani 1 d .
H7 H 0.0081 0.1302 0.0982 0.030 Uiso 1 calc R
C8 C 0.1317(3) 0.27954(14) 0.01989(11) 0.0224(3) Uani 1 d .
C9 C 0.1001(3) 0.35223(14) -0.06797(11) 0.0221(3) Uani 1 d .
C10 C 0.3086(3) 0.31276(15) 0.08382(11) 0.0233(3) Uani 1 d .
O11 O 0.3344(3) 0.23624(11) 0.16287(8) 0.0294(3) Uani 1 d D
H11 H 0.437(5) 0.264(2) 0.1965(16) 0.044 Uiso 1 d DR
O12 O 0.4217(3) 0.40282(11) 0.06479(8) 0.0254(3) Uani 1 d .
N13 N -0.1089(3) -0.01446(13) 0.39315(10) 0.0254(3) Uani 1 d D
H13 H -0.269(4) 0.019(2) 0.4228(14) 0.030 Uiso 1 d DR
N14 N 0.0053(3) 0.06021(13) 0.32279(10) 0.0276(3) Uani 1 d .
C15 C 0.2354(4) -0.00844(16) 0.29068(12) 0.0280(4) Uani 1 d .
H15 H 0.3575 0.0206 0.2414 0.034 Uiso 1 calc R
C16 C 0.2768(4) -0.13147(16) 0.33932(11) 0.0249(3) Uani 1 d .
C17 C 0.4757(4) -0.24145(16) 0.33347(12) 0.0268(4) Uani 1 d .
H17 H 0.6320 -0.2427 0.2897 0.032 Uiso 1 calc R
C18 C 0.4373(4) -0.34715(16) 0.39294(12) 0.0281(4) Uani 1 d .
H18 H 0.5674 -0.4226 0.3892 0.034 Uiso 1 calc R
C19 C 0.2094(4) -0.34546(15) 0.45908(12) 0.0267(4) Uani 1 d .
H19 H 0.1896 -0.4200 0.4991 0.032 Uiso 1 calc R
C20 C 0.0119(4) -0.23801(15) 0.46773(11) 0.0241(3) Uani 1 d .
C21 C 0.0485(4) -0.13064(15) 0.40511(11) 0.0234(3) Uani 1 d .
C22 C -0.2296(4) -0.23151(15) 0.53631(11) 0.0243(3) Uani 1 d .
O23 O -0.2396(3) -0.33612(11) 0.59400(9) 0.0308(3) Uani 1 d D
H23 H -0.379(4) -0.322(2) 0.6343(16) 0.046 Uiso 1 d DR
O24 O -0.4034(3) -0.13712(11) 0.53927(9) 0.0290(3) Uani 1 d .
O25 O 0.6609(3) 0.29565(11) 0.27688(8) 0.0271(3) Uani 1 d D
H25A H 0.785(5) 0.2292(18) 0.2886(17) 0.041 Uiso 1 d DR
H25B H 0.751(5) 0.3556(19) 0.2565(16) 0.041 Uiso 1 d DR

loop_
_atom_site_aniso_label
_atom_site_aniso_U_11
_atom_site_aniso_U_22
_atom_site_aniso_U_33
_atom_site_aniso_U_23
_atom_site_aniso_U_13
_atom_site_aniso_U_12
N1 0.0258(7) 0.0207(7) 0.0222(7) 0.0016(5) -0.0047(5) -0.0029(5)
N2 0.0273(7) 0.0247(7) 0.0205(7) 0.0002(5) -0.0042(5) 0.0008(5)
C3 0.0267(8) 0.0265(8) 0.0230(8) -0.0025(6) -0.0036(6) 0.0011(6)
C4 0.0246(8) 0.0212(8) 0.0262(8) -0.0055(6) -0.0017(6) 0.0021(6)
C5 0.0271(8) 0.0230(8) 0.0299(9) -0.0066(7) -0.0037(7) -0.0024(6)
C6 0.0288(9) 0.0185(7) 0.0362(9) -0.0031(7) -0.0014(7) -0.0025(6)
C7 0.0267(8) 0.0188(7) 0.0272(8) 0.0023(6) -0.0015(6) -0.0005(6)
C8 0.0230(8) 0.0173(7) 0.0243(8) 0.0003(6) -0.0023(6) 0.0007(6)
C9 0.0231(8) 0.0167(7) 0.0239(8) -0.0006(6) -0.0003(6) 0.0006(6)
C10 0.0251(8) 0.0179(7) 0.0234(8) 0.0018(6) -0.0005(6) 0.0004(6)
O11 0.0381(7) 0.0245(6) 0.0251(6) 0.0079(5) -0.0095(5) -0.0086(5)
O12 0.0297(6) 0.0211(6) 0.0246(6) 0.0031(4) -0.0055(5) -0.0056(5)
N13 0.0290(8) 0.0196(7) 0.0248(7) 0.0028(5) -0.0040(6) -0.0008(6)
N14 0.0334(8) 0.0227(7) 0.0248(7) 0.0043(5) -0.0046(6) -0.0049(6)
C15 0.0329(9) 0.0247(8) 0.0245(8) 0.0027(6) -0.0030(7) -0.0042(7)
C16 0.0293(9) 0.0240(8) 0.0214(8) 0.0010(6) -0.0071(6) -0.0049(6)
C17 0.0269(8) 0.0288(9) 0.0231(8) -0.0017(6) -0.0039(6) -0.0013(7)
C18 0.0300(9) 0.0240(8) 0.0277(8) -0.0023(6) -0.0081(7) 0.0040(7)
C19 0.0319(9) 0.0219(8) 0.0250(8) 0.0036(6) -0.0089(7) -0.0026(7)
C20 0.0285(8) 0.0225(8) 0.0209(8) 0.0016(6) -0.0073(6) -0.0041(6)
C21 0.0267(8) 0.0206(8) 0.0222(8) -0.0010(6) -0.0076(6) -0.0011(6)
C22 0.0291(8) 0.0218(8) 0.0215(8) 0.0016(6) -0.0085(6) -0.0029(6)
O23 0.0361(7) 0.0231(6) 0.0278(6) 0.0072(5) -0.0006(5) -0.0009(5)
O24 0.0317(7) 0.0230(6) 0.0288(6) 0.0020(5) -0.0025(5) -0.0005(5)
O25 0.0304(6) 0.0230(6) 0.0251(6) 0.0069(5) -0.0052(5) -0.0033(5)

loop_
_atom_type_symbol
_atom_type_description
_atom_type_scat_dispersion_real
_atom_type_scat_dispersion_imag
_atom_type_scat_source
C C 0.0181 0.0091 'International Tables Vol C Tables 4.2.6.8 and 6.1.1.4'
H H 0.0000 0.0000 'International Tables Vol C Tables 4.2.6.8 and 6.1.1.4'
N N 0.0311 0.0180 'International Tables Vol C Tables 4.2.6.8 and 6.1.1.4'
O O 0.0492 0.0322 'International Tables Vol C Tables 4.2.6.8 and 6.1.1.4'

loop_
_geom_angle_atom_site_label_1
_geom_angle_atom_site_label_2
_geom_angle_atom_site_label_3
_geom_angle
N2 N1 H1 120.1(14)
C9 N1 H1 128.7(14)
C9 N1 N2 111.14(14)
C3 N2 N1 106.78(14)
N2 C3 H3 124.6
N2 C3 C4 110.70(15)
C4 C3 H3 124.6
C5 C4 C3 135.96(16)
C9 C4 C3 104.28(15)
C9 C4 C5 119.77(16)
C4 C5 H5 120.8
C6 C5 C4 118.41(16)
C6 C5 H5 120.8
C5 C6 H6 119.3
C5 C6 C7 121.31(17)
C7 C6 H6 119.3
C6 C7 H7 119.1
C8 C7 C6 121.90(16)
C8 C7 H7 119.1
C7 C8 C9 116.83(15)
C7 C8 C10 123.95(15)
C9 C8 C10 119.21(15)
N1 C9 C4 107.09(14)
N1 C9 C8 131.11(16)
C4 C9 C8 121.79(16)
O11 C10 C8 114.81(14)
O12 C10 C8 122.00(15)
O12 C10 O11 123.18(16)
C10 O11 H11 108.6(18)
N14 N13 H13 117.6(14)
C21 N13 H13 131.4(14)
C21 N13 N14 111.03(14)
C15 N14 N13 106.50(14)
N14 C15 H15 124.4
N14 C15 C16 111.23(16)
C16 C15 H15 124.4
C17 C16 C15 135.62(17)
C21 C16 C15 104.10(15)
C21 C16 C17 120.26(16)
C16 C17 H17 120.9
C18 C17 C16 118.21(17)
C18 C17 H17 120.9
C17 C18 H18 119.4
C17 C18 C19 121.24(16)
C19 C18 H18 119.4
C18 C19 H19 119.0
C20 C19 C18 121.99(16)
C20 C19 H19 119.0
C19 C20 C21 116.57(16)
C19 C20 C22 123.94(15)
C21 C20 C22 119.48(15)
N13 C21 C16 107.12(15)
N13 C21 C20 131.17(17)
C16 C21 C20 121.70(15)
O23 C22 C20 114.72(14)
O24 C22 C20 121.94(15)
O24 C22 O23 123.34(17)
C22 O23 H23 108.1(17)
H25A O25 H25B 106(2)

loop_
_geom_bond_atom_site_label_1
_geom_bond_atom_site_label_2
_geom_bond_distance
N1 H1 0.885(15)
N1 N2 1.3656(19)
N1 C9 1.350(2)
N2 C3 1.319(2)
C3 H3 0.9500
C3 C4 1.423(2)
C4 C5 1.407(2)
C4 C9 1.405(2)
C5 H5 0.9500
C5 C6 1.381(3)
C6 H6 0.9500
C6 C7 1.405(3)
C7 H7 0.9500
C7 C8 1.378(2)
C8 C9 1.419(2)
C8 C10 1.474(2)
C10 O11 1.330(2)
C10 O12 1.213(2)
O11 H11 0.865(17)
N13 H13 0.899(16)
N13 N14 1.365(2)
N13 C21 1.358(2)
N14 C15 1.319(2)
C15 H15 0.9500
C15 C16 1.421(2)
C16 C17 1.409(2)
C16 C21 1.404(3)
C17 H17 0.9500
C17 C18 1.378(3)
C18 H18 0.9500
C18 C19 1.405(3)
C19 H19 0.9500
C19 C20 1.390(2)
C20 C21 1.413(2)
C20 C22 1.474(3)
C22 O23 1.329(2)
C22 O24 1.215(2)
O23 H23 0.863(17)
O25 H25A 0.867(17)
O25 H25B 0.865(17)

loop_
_geom_hbond_atom_site_label_D
_geom_hbond_atom_site_label_H
_geom_hbond_atom_site_label_A
_geom_hbond_distance_DH
_geom_hbond_distance_HA
_geom_hbond_distance_DA
_geom_hbond_angle_DHA
_geom_hbond_site_symmetry_A
N1 H1 O12 0.885(15) 1.947(16) 2.8154(19) 166(2) 2_665
O11 H11 O25 0.865(17) 1.811(17) 2.6688(18) 171(3) .
N13 H13 O24 0.899(16) 1.955(17) 2.825(2) 162(2) 2_456
O23 H23 O25 0.863(17) 1.813(17) 2.6755(19) 177(3) 2_556
O25 H25A N14 0.867(17) 1.986(17) 2.8409(19) 168(2) 1_655
O25 H25B N2 0.865(17) 1.959(17) 2.8073(19) 166(2) 2_665

loop_
_geom_torsion_atom_site_label_1
_geom_torsion_atom_site_label_2
_geom_torsion_atom_site_label_3
_geom_torsion_atom_site_label_4
_geom_torsion
N1 N2 C3 C4 -0.69(18)
N2 N1 C9 C4 0.25(18)
N2 N1 C9 C8 179.59(16)
N2 C3 C4 C5 -179.19(18)
N2 C3 C4 C9 0.83(19)
C3 C4 C5 C6 179.94(18)
C3 C4 C9 N1 -0.63(18)
C3 C4 C9 C8 179.95(15)
C4 C5 C6 C7 0.2(3)
C5 C4 C9 N1 179.39(14)
C5 C4 C9 C8 0.0(2)
C5 C6 C7 C8 -0.2(3)
C6 C7 C8 C9 0.1(2)
C6 C7 C8 C10 179.99(15)
C7 C8 C9 N1 -179.22(16)
C7 C8 C9 C4 0.0(2)
C7 C8 C10 O11 2.7(2)
C7 C8 C10 O12 -177.65(16)
C9 N1 N2 C3 0.27(18)
C9 C4 C5 C6 -0.1(2)
C9 C8 C10 O11 -177.39(14)
C9 C8 C10 O12 2.3(2)
C10 C8 C9 N1 0.9(3)
C10 C8 C9 C4 -179.88(14)
N13 N14 C15 C16 0.5(2)
N14 N13 C21 C16 0.10(19)
N14 N13 C21 C20 -179.16(17)
N14 C15 C16 C17 178.06(19)
N14 C15 C16 C21 -0.4(2)
C15 C16 C17 C18 -177.49(19)
C15 C16 C21 N13 0.17(19)
C15 C16 C21 C20 179.51(15)
C16 C17 C18 C19 -1.2(3)
C17 C16 C21 N13 -178.58(15)
C17 C16 C21 C20 0.8(3)
C17 C18 C19 C20 0.2(3)
C18 C19 C20 C21 1.3(3)
C18 C19 C20 C22 -179.65(16)
C19 C20 C21 N13 177.39(16)
C19 C20 C21 C16 -1.8(2)
C19 C20 C22 O23 3.3(2)
C19 C20 C22 O24 -177.03(16)
C21 N13 N14 C15 -0.35(19)
C21 C16 C17 C18 0.8(3)
C21 C20 C22 O23 -177.75(15)
C21 C20 C22 O24 2.0(3)
C22 C20 C21 N13 -1.7(3)
C22 C20 C21 C16 179.16(15)
